data_2014150
loop_
_publ_author_name
'Gibson, Dorothy H.'
'Mashuta, Mark S.'
'Yin, Xiao-Long'

_publ_section_title <i>fac</i>-Tricarbonyl(4,4'-dimethyl-2,2'-bipyridine)triphenyltin(II)rhenium(I)
_journal_issue 8
_journal_name_full 'Acta Crystallographica Section C'
_journal_page_first m366
_journal_page_last m367
_journal_paper_doi 10.1107/S0108270104013836
_journal_volume 60
_journal_year 2004
_chemical_formula_iupac '[Re Sn (C6 H5)3 (C12 H12 N2) (C O)3]'
_chemical_formula_moiety 'C33 H27 N2 O3 Re Sn'
_chemical_formula_sum 'C33 H27 N2 O3 Re Sn'
_chemical_formula_weight 804.46
_chemical_name_common
;
 fac-(CO)~3~((4,4'-dimethyl-2,2'-bpy)rhenium(I)Ph~3~tin(II)
;
_chemical_name_systematic
;
fac-tricarbonyl-2\k^3^C-(4,4'-dimethyl-2,2'-bipyridine)-2\k^2^N,N'-triphenyl-
1\k^3^C^1^-tin(II)rhenium(I)(Sn---Re)
;
_space_group_IT_number 14
_symmetry_cell_setting monoclinic
_symmetry_space_group_name_Hall '-P 2yn'
_symmetry_space_group_name_H-M 'P 1 21/n 1'
_atom_sites_solution_hydrogens geom
_atom_sites_solution_primary direct
_atom_sites_solution_secondary difmap
_audit_creation_method SHELXL97
_cell_angle_alpha 90.00
_cell_angle_beta 99.4830(10)
_cell_angle_gamma 90.00
_cell_formula_units_Z 4
_cell_length_a 10.1077(5)
_cell_length_b 20.0087(11)
_cell_length_c 14.3020(8)
_cell_measurement_reflns_used 9678
_cell_measurement_temperature 100(2)
_cell_measurement_theta_max 28.13
_cell_measurement_theta_min 2.28
_cell_volume 2852.9(3)
_computing_cell_refinement 'SAINT (Bruker, 2002)'
_computing_data_collection 'SMART (Bruker, 2002)'
_computing_data_reduction SAINT
_computing_molecular_graphics 'ORTEP-3 (Farrugia, 1997) and SHELXTL (Bruker, 2001)'
_computing_publication_material SHELXTL
_computing_structure_refinement 'SHELXL97 (Sheldrick, 1997)'
_computing_structure_solution 'SHELXS86 (Sheldrick, 1990)'
_diffrn_ambient_temperature 100(2)
_diffrn_measured_fraction_theta_full 0.938
_diffrn_measured_fraction_theta_max 0.938
_diffrn_measurement_device_type 'Bruker SMART APEX CCD area-detector'
_diffrn_measurement_method \w
_diffrn_radiation_monochromator graphite
_diffrn_radiation_source 'normal-focus sealed tube'
_diffrn_radiation_type MoK\a
_diffrn_radiation_wavelength 0.71073
_diffrn_reflns_av_R_equivalents 0.0180
_diffrn_reflns_av_sigmaI/netI 0.0180
_diffrn_reflns_limit_h_max 13
_diffrn_reflns_limit_h_min -13
_diffrn_reflns_limit_k_max 25
_diffrn_reflns_limit_k_min -26
_diffrn_reflns_limit_l_max 18
_diffrn_reflns_limit_l_min -18
_diffrn_reflns_number 24721
_diffrn_reflns_theta_full 28.23
_diffrn_reflns_theta_max 28.23
_diffrn_reflns_theta_min 1.77
_diffrn_standards_decay_% <0.1
_diffrn_standards_interval_count 0
_diffrn_standards_interval_time 0
_diffrn_standards_number 0
_exptl_absorpt_coefficient_mu 5.152
_exptl_absorpt_correction_T_max 0.490
_exptl_absorpt_correction_T_min 0.420
_exptl_absorpt_correction_type multi-scan
_exptl_absorpt_process_details '(SADABS; Sheldrick, 2001)'
_exptl_crystal_colour orange
_exptl_crystal_density_diffrn 1.873
_exptl_crystal_density_meas ?
_exptl_crystal_density_method 'not measured'
_exptl_crystal_description block
_exptl_crystal_F_000 1552
_exptl_crystal_size_max 0.39
_exptl_crystal_size_mid 0.14
_exptl_crystal_size_min 0.14
_refine_diff_density_max 0.874
_refine_diff_density_min -0.302
_refine_ls_extinction_method none
_refine_ls_goodness_of_fit_ref 1.032
_refine_ls_hydrogen_treatment mixed
_refine_ls_matrix_type full
_refine_ls_number_parameters 384
_refine_ls_number_reflns 6622
_refine_ls_number_restraints 0
_refine_ls_restrained_S_all 1.032
_refine_ls_R_factor_all 0.0162
_refine_ls_R_factor_gt 0.0150
_refine_ls_shift/su_max 0.003
_refine_ls_shift/su_mean 0.000
_refine_ls_structure_factor_coef Fsqd
_refine_ls_weighting_details 'calc w = 1/[\s^2^(Fo^2^)+(0.0221P)^2^+1.1474P] where P=(Fo^2^+2Fc^2^)/3'
_refine_ls_weighting_scheme calc
_refine_ls_wR_factor_gt 0.0385
_refine_ls_wR_factor_ref 0.0388
_reflns_number_gt 6330
_reflns_number_total 6622
_reflns_threshold_expression I>2\s(I)
_cod_data_source_file fr1491.cif
_cod_data_source_block I
_cod_depositor_comments
;
The following automatic conversions were performed:
'_symmetry_cell_setting' value 'Monoclinic' changed to 'monoclinic'
according to '/home/saulius/struct/CIF-dictionaries/cif_core.dic'
dictionary named 'cif_core.dic' version 2.4.1 from 2010-06-29.

Automatic conversion script
Id: cif_fix_enum 1527 2010-12-29 10:47:43Z saulius 

The following automatic conversions were performed:

'_symmetry_cell_setting' value 'Monoclinic' changed to 'monoclinic'
according to /home/saulius/struct/CIF-dictionaries/cif_core.dic
dictionary named 'cif_core.dic' version 2.4.1 from 2010-06-29.

Automatic conversion script
Id: cif_fix_values 1715 2011-07-08 13:25:40Z adriana 

The following automatic conversions were performed:

'_exptl_crystal_density_meas' value 'not measured' was changed to '?'
- the value is perceived as not measured.

Automatic conversion script
Id: cif_fix_values 3008 2015-01-20 13:52:24Z robertas 
;
_cod_original_sg_symbol_H-M 'P 21/n'
_cod_database_code 2014150
_cod_database_fobs_code 2014150

loop_
_symmetry_equiv_pos_as_xyz
'x, y, z'
'-x+1/2, y+1/2, -z+1/2'
'-x, -y, -z'
'x-1/2, -y-1/2, z-1/2'

loop_
_atom_site_label
_atom_site_fract_x
_atom_site_fract_y
_atom_site_fract_z
_atom_site_U_iso_or_equiv
_atom_site_adp_type
_atom_site_calc_flag
_atom_site_refinement_flags
_atom_site_occupancy
_atom_site_disorder_assembly
_atom_site_disorder_group
_atom_site_type_symbol
Re1 0.722942(7) 0.157502(3) 0.076553(5) 0.01307(3) Uani d . 1 . . Re
Sn1 0.795488(12) 0.143284(6) 0.271024(9) 0.01405(3) Uani d . 1 . . Sn
O1 0.96326(14) 0.25323(8) 0.08702(11) 0.0291(3) Uani d . 1 . . O
O2 0.89845(15) 0.03464(8) 0.05741(11) 0.0301(3) Uani d . 1 . . O
O3 0.66904(15) 0.16547(7) -0.14185(10) 0.0218(3) Uani d . 1 . . O
N1 0.54700(15) 0.10163(7) 0.09963(10) 0.0141(3) Uani d . 1 . . N
N2 0.57439(15) 0.23190(8) 0.09872(11) 0.0153(3) Uani d . 1 . . N
C1 0.87369(19) 0.21657(10) 0.08132(14) 0.0200(4) Uani d . 1 . . C
C2 0.83529(18) 0.08185(10) 0.06493(13) 0.0191(4) Uani d . 1 . . C
C3 0.68147(19) 0.16410(9) -0.06046(14) 0.0171(4) Uani d . 1 . . C
C4 0.54037(18) 0.03430(9) 0.10454(13) 0.0158(4) Uani d . 1 . . C
H4 0.6136 0.0089 0.0896 0.020(5) Uiso calc R 1 . . H
C5 0.43323(18) 0.00055(9) 0.13001(13) 0.0174(4) Uani d . 1 . . C
H5 0.4333 -0.0469 0.1320 0.013(5) Uiso calc R 1 . . H
C6 0.32460(18) 0.03624(9) 0.15285(13) 0.0172(4) Uani d . 1 . . C
C7 0.32935(18) 0.10534(9) 0.14680(13) 0.0170(4) Uani d . 1 . . C
H7 0.2565 0.1313 0.1609 0.017(5) Uiso calc R 1 . . H
C8 0.44007(18) 0.13685(9) 0.12030(13) 0.0153(3) Uani d . 1 . . C
C9 0.45216(18) 0.20978(9) 0.11310(12) 0.0154(3) Uani d . 1 . . C
C10 0.34686(19) 0.25343(10) 0.11822(14) 0.0192(4) Uani d . 1 . . C
H10 0.2620 0.2363 0.1268 0.024(6) Uiso calc R 1 . . H
C11 0.36471(19) 0.32188(10) 0.11084(13) 0.0194(4) Uani d . 1 . . C
C12 0.4914(2) 0.34387(9) 0.09963(15) 0.0213(4) Uani d . 1 . . C
H12 0.5089 0.3904 0.0965 0.034(7) Uiso calc R 1 . . H
C13 0.59180(19) 0.29855(9) 0.09298(13) 0.0192(4) Uani d . 1 . . C
H13 0.6771 0.3149 0.0840 0.019(5) Uiso calc R 1 . . H
C14 0.20699(19) 0.00149(10) 0.18425(15) 0.0230(4) Uani d . 1 . . C
H14A 0.1857 0.0234 0.2413 0.034 Uiso calc R 1 . . H
H14B 0.2297 -0.0455 0.1983 0.034 Uiso calc R 1 . . H
H14C 0.1291 0.0040 0.1336 0.034 Uiso calc R 1 . . H
C15 0.2492(2) 0.36919(11) 0.11221(18) 0.0290(5) Uani d . 1 . . C
H15A 0.1809 0.3614 0.0562 0.044 Uiso calc R 1 . . H
H15B 0.2814 0.4154 0.1117 0.044 Uiso calc R 1 . . H
H15C 0.2101 0.3615 0.1696 0.044 Uiso calc R 1 . . H
C16 0.72905(18) 0.22929(9) 0.34345(13) 0.0170(4) Uani d . 1 . . C
C17 0.8193(2) 0.28124(10) 0.37282(13) 0.0205(4) Uani d . 1 . . C
H17 0.9120 0.2748 0.3712 0.025(6) Uiso calc R 1 . . H
C18 0.7764(2) 0.34189(10) 0.40423(15) 0.0253(5) Uani d . 1 . . C
H18 0.8398 0.3764 0.4233 0.031(6) Uiso calc R 1 . . H
C19 0.6422(2) 0.35249(10) 0.40792(16) 0.0281(5) Uani d . 1 . . C
H19 0.6130 0.3939 0.4297 0.019(5) Uiso calc R 1 . . H
C20 0.5507(2) 0.30182(11) 0.37939(16) 0.0293(5) Uani d . 1 . . C
H20 0.4583 0.3085 0.3818 0.041(7) Uiso calc R 1 . . H
C21 0.5942(2) 0.24113(10) 0.34718(14) 0.0232(4) Uani d . 1 . . C
H21 0.5303 0.2071 0.3273 0.021(6) Uiso calc R 1 . . H
C22 0.70719(18) 0.05239(9) 0.31618(13) 0.0171(4) Uani d . 1 . . C
C23 0.75462(19) -0.00877(10) 0.28693(13) 0.0195(4) Uani d . 1 . . C
H23 0.8311 -0.0090 0.2562 0.017(5) Uiso calc R 1 . . H
C24 0.6928(2) -0.06912(10) 0.30156(14) 0.0214(4) Uani d . 1 . . C
H24 0.7275 -0.1098 0.2813 0.019(5) Uiso calc R 1 . . H
C25 0.5809(2) -0.06981(10) 0.34558(14) 0.0228(4) Uani d . 1 . . C
H25 0.5378 -0.1109 0.3551 0.024(6) Uiso calc R 1 . . H
C26 0.53156(19) -0.01010(10) 0.37579(14) 0.0219(4) Uani d . 1 . . C
H26 0.4548 -0.0103 0.4063 0.024(6) Uiso calc R 1 . . H
C27 0.59463(19) 0.05014(10) 0.36141(13) 0.0193(4) Uani d . 1 . . C
H27 0.5604 0.0906 0.3828 0.014(5) Uiso calc R 1 . . H
C28 1.00401(18) 0.13035(10) 0.33379(13) 0.0176(4) Uani d . 1 . . C
C29 1.10119(19) 0.17656(10) 0.31667(14) 0.0202(4) Uani d . 1 . . C
H29 1.0762 0.2124 0.2739 0.015(5) Uiso calc R 1 . . H
C30 1.2344(2) 0.17082(11) 0.36152(15) 0.0232(4) Uani d . 1 . . C
H30 1.2987 0.2032 0.3502 0.033(7) Uiso calc R 1 . . H
C31 1.27284(18) 0.11795(11) 0.42250(14) 0.0238(4) Uani d . 1 . . C
H31 1.3636 0.1139 0.4526 0.033(6) Uiso calc R 1 . . H
C32 1.1791(2) 0.07104(10) 0.43963(14) 0.0229(4) Uani d . 1 . . C
H32 1.2053 0.0347 0.4812 0.028(6) Uiso calc R 1 . . H
C33 1.04596(19) 0.07734(10) 0.39565(13) 0.0204(4) Uani d . 1 . . C
H33 0.9822 0.0450 0.4079 0.022(6) Uiso calc R 1 . . H

loop_
_atom_site_aniso_label
_atom_site_aniso_U_11
_atom_site_aniso_U_22
_atom_site_aniso_U_33
_atom_site_aniso_U_12
_atom_site_aniso_U_13
_atom_site_aniso_U_23
Re1 0.01193(4) 0.01401(4) 0.01353(4) -0.00048(2) 0.00281(3) -0.00083(2)
Sn1 0.01178(6) 0.01612(6) 0.01415(7) -0.00086(4) 0.00184(5) -0.00105(5)
O1 0.0238(7) 0.0309(8) 0.0334(9) -0.0113(6) 0.0073(6) -0.0032(7)
O2 0.0279(8) 0.0290(8) 0.0337(9) 0.0113(6) 0.0063(7) -0.0027(7)
O3 0.0280(8) 0.0211(7) 0.0154(7) 0.0005(5) 0.0012(6) -0.0006(5)
N1 0.0140(7) 0.0145(7) 0.0131(7) -0.0002(6) 0.0005(6) -0.0013(6)
N2 0.0165(7) 0.0152(7) 0.0146(8) 0.0002(6) 0.0036(6) -0.0009(6)
C1 0.0199(9) 0.0236(10) 0.0168(9) 0.0007(8) 0.0042(7) -0.0011(8)
C2 0.0153(9) 0.0236(10) 0.0181(9) -0.0010(7) 0.0023(7) -0.0017(8)
C3 0.0149(9) 0.0127(8) 0.0239(11) 0.0001(6) 0.0039(7) 0.0004(7)
C4 0.0168(9) 0.0161(9) 0.0137(9) 0.0007(7) -0.0003(7) -0.0026(7)
C5 0.0214(9) 0.0142(9) 0.0151(9) -0.0017(7) -0.0016(7) -0.0017(7)
C6 0.0170(9) 0.0194(9) 0.0140(9) -0.0034(7) -0.0004(7) 0.0008(7)
C7 0.0144(8) 0.0210(9) 0.0154(9) 0.0007(7) 0.0017(7) -0.0005(7)
C8 0.0147(8) 0.0161(9) 0.0143(9) 0.0002(7) 0.0001(7) -0.0006(7)
C9 0.0174(9) 0.0165(9) 0.0124(8) -0.0010(7) 0.0025(7) -0.0005(7)
C10 0.0173(9) 0.0204(9) 0.0201(9) 0.0007(7) 0.0035(7) -0.0013(7)
C11 0.0210(9) 0.0198(9) 0.0172(9) 0.0051(7) 0.0023(7) 0.0009(7)
C12 0.0282(11) 0.0148(9) 0.0215(10) 0.0003(7) 0.0059(8) 0.0001(7)
C13 0.0212(9) 0.0165(9) 0.0209(10) -0.0020(7) 0.0060(7) 0.0010(7)
C14 0.0208(10) 0.0226(10) 0.0268(11) -0.0042(8) 0.0074(8) 0.0026(8)
C15 0.0260(11) 0.0207(10) 0.0406(13) 0.0093(8) 0.0060(10) 0.0023(9)
C16 0.0206(9) 0.0182(9) 0.0117(8) 0.0006(7) 0.0013(7) 0.0002(7)
C17 0.0211(9) 0.0222(10) 0.0175(9) -0.0021(7) 0.0007(7) 0.0005(8)
C18 0.0365(13) 0.0207(11) 0.0172(10) -0.0053(8) 0.0005(9) -0.0010(7)
C19 0.0423(13) 0.0205(10) 0.0221(11) 0.0056(9) 0.0072(10) -0.0018(8)
C20 0.0271(11) 0.0306(11) 0.0321(12) 0.0069(9) 0.0111(9) -0.0014(9)
C21 0.0217(10) 0.0229(10) 0.0254(11) -0.0024(8) 0.0057(8) -0.0029(8)
C22 0.0159(8) 0.0207(9) 0.0136(9) -0.0018(7) -0.0004(7) 0.0006(7)
C23 0.0189(9) 0.0231(10) 0.0160(9) 0.0002(7) 0.0011(7) 0.0017(7)
C24 0.0259(10) 0.0174(9) 0.0187(9) 0.0017(8) -0.0027(8) 0.0011(7)
C25 0.0244(10) 0.0207(10) 0.0212(10) -0.0066(8) -0.0024(8) 0.0051(8)
C26 0.0174(9) 0.0285(10) 0.0195(10) -0.0031(8) 0.0025(7) 0.0030(8)
C27 0.0189(9) 0.0215(10) 0.0171(9) -0.0001(7) 0.0017(7) -0.0017(7)
C28 0.0146(8) 0.0209(9) 0.0169(9) 0.0014(7) 0.0020(7) -0.0051(7)
C29 0.0185(9) 0.0210(9) 0.0213(10) 0.0005(7) 0.0040(7) -0.0020(8)
C30 0.0157(9) 0.0280(10) 0.0265(11) -0.0026(8) 0.0054(8) -0.0065(9)
C31 0.0154(9) 0.0327(12) 0.0225(11) 0.0042(8) 0.0006(8) -0.0072(8)
C32 0.0231(10) 0.0248(10) 0.0197(10) 0.0061(8) 0.0004(8) -0.0031(8)
C33 0.0202(9) 0.0225(10) 0.0185(9) 0.0003(7) 0.0029(7) -0.0039(8)

loop_
_atom_type_symbol
_atom_type_description
_atom_type_scat_dispersion_real
_atom_type_scat_dispersion_imag
_atom_type_scat_source
C C 0.0033 0.0016 'International Tables Vol C Tables 4.2.6.8 and 6.1.1.4'
H H 0.0000 0.0000 'International Tables Vol C Tables 4.2.6.8 and 6.1.1.4'
N N 0.0061 0.0033 'International Tables Vol C Tables 4.2.6.8 and 6.1.1.4'
O O 0.0106 0.0060 'International Tables Vol C Tables 4.2.6.8 and 6.1.1.4'
Sn Sn -0.6537 1.4246 'International Tables Vol C Tables 4.2.6.8 and 6.1.1.4'
Re Re -1.0185 7.2310 'International Tables Vol C Tables 4.2.6.8 and 6.1.1.4'

loop_
_geom_angle_atom_site_label_1
_geom_angle_atom_site_label_2
_geom_angle_atom_site_label_3
_geom_angle
_geom_angle_publ_flag
C1 Re1 C2 90.64(8) no
C1 Re1 C3 91.84(8) no
C2 Re1 C3 89.92(8) no
C1 Re1 N1 167.49(7) yes
C2 Re1 N1 96.80(7) yes
C3 Re1 N1 98.19(7) yes
C1 Re1 N2 97.84(7) yes
C2 Re1 N2 170.74(7) yes
C3 Re1 N2 93.51(7) yes
N1 Re1 N2 74.20(6) yes
Sn1 Re1 C1 87.16(6) yes
Sn1 Re1 C2 86.75(6) yes
Sn1 Re1 C3 176.52(5) yes
Sn1 Re1 N1 83.25(4) yes
Sn1 Re1 N2 89.94(4) yes
C28 Sn1 C22 101.32(7) no
C28 Sn1 C16 104.67(7) no
C22 Sn1 C16 110.33(7) no
C28 Sn1 Re1 120.44(5) no
C22 Sn1 Re1 109.32(5) no
C16 Sn1 Re1 110.24(5) no
C4 N1 C8 117.15(15) no
C4 N1 Re1 124.76(12) no
C8 N1 Re1 117.74(12) no
C13 N2 C9 117.51(16) no
C13 N2 Re1 124.59(12) no
C9 N2 Re1 117.75(12) no
O1 C1 Re1 177.56(17) no
O2 C2 Re1 177.24(17) no
O3 C3 Re1 173.35(16) no
N1 C4 C5 123.46(17) no
N1 C4 H4 118.3 no
C5 C4 H4 118.3 no
C4 C5 C6 119.72(17) no
C4 C5 H5 120.1 no
C6 C5 H5 120.1 no
C7 C6 C5 117.37(17) no
C7 C6 C14 121.03(17) no
C5 C6 C14 121.60(17) no
C6 C7 C8 120.45(17) no
C6 C7 H7 119.8 no
C8 C7 H7 119.8 no
N1 C8 C7 121.83(17) no
N1 C8 C9 114.85(15) no
C7 C8 C9 123.32(17) no
N2 C9 C10 121.79(17) no
N2 C9 C8 114.97(15) no
C10 C9 C8 123.22(16) no
C9 C10 C11 120.44(18) no
C9 C10 H10 119.8 no
C11 C10 H10 119.8 no
C12 C11 C10 117.10(17) no
C12 C11 C15 122.31(18) no
C10 C11 C15 120.57(18) no
C13 C12 C11 120.26(18) no
C13 C12 H12 119.9 no
C11 C12 H12 119.9 no
N2 C13 C12 122.84(18) no
N2 C13 H13 118.6 no
C12 C13 H13 118.6 no
C6 C14 H14A 109.5 no
C6 C14 H14B 109.5 no
H14A C14 H14B 109.5 no
C6 C14 H14C 109.5 no
H14A C14 H14C 109.5 no
H14B C14 H14C 109.5 no
C11 C15 H15A 109.5 no
C11 C15 H15B 109.5 no
H15A C15 H15B 109.5 no
C11 C15 H15C 109.5 no
H15A C15 H15C 109.5 no
H15B C15 H15C 109.5 no
C21 C16 C17 117.07(18) no
C21 C16 Sn1 122.31(14) no
C17 C16 Sn1 119.59(14) no
C18 C17 C16 121.55(19) no
C18 C17 H17 119.2 no
C16 C17 H17 119.2 no
C19 C18 C17 120.47(19) no
C19 C18 H18 119.8 no
C17 C18 H18 119.8 no
C18 C19 C20 119.15(19) no
C18 C19 H19 120.4 no
C20 C19 H19 120.4 no
C19 C20 C21 120.2(2) no
C19 C20 H20 119.9 no
C21 C20 H20 119.9 no
C16 C21 C20 121.59(19) no
C16 C21 H21 119.2 no
C20 C21 H21 119.2 no
C27 C22 C23 116.98(17) no
C27 C22 Sn1 124.75(14) no
C23 C22 Sn1 117.69(13) no
C24 C23 C22 121.90(18) no
C24 C23 H23 119.1 no
C22 C23 H23 119.1 no
C25 C24 C23 119.91(19) no
C25 C24 H24 120.0 no
C23 C24 H24 120.0 no
C24 C25 C26 119.66(18) no
C24 C25 H25 120.2 no
C26 C25 H25 120.2 no
C25 C26 C27 120.06(18) no
C25 C26 H26 120.0 no
C27 C26 H26 120.0 no
C26 C27 C22 121.49(18) no
C26 C27 H27 119.3 no
C22 C27 H27 119.3 no
C29 C28 C33 117.55(17) no
C29 C28 Sn1 120.76(14) no
C33 C28 Sn1 121.64(14) no
C30 C29 C28 121.08(19) no
C30 C29 H29 119.5 no
C28 C29 H29 119.5 no
C31 C30 C29 120.05(19) no
C31 C30 H30 120.0 no
C29 C30 H30 120.0 no
C32 C31 C30 120.02(18) no
C32 C31 H31 120.0 no
C30 C31 H31 120.0 no
C31 C32 C33 119.80(19) no
C31 C32 H32 120.1 no
C33 C32 H32 120.1 no
C32 C33 C28 121.50(19) no
C32 C33 H33 119.2 no
C28 C33 H33 119.2 no

loop_
_geom_bond_atom_site_label_1
_geom_bond_atom_site_label_2
_geom_bond_site_symmetry_2
_geom_bond_distance
_geom_bond_publ_flag
Re1 C1 . 1.9207(19) yes
Re1 C2 . 1.9160(19) yes
Re1 C3 . 1.940(2) yes
Re1 N1 . 2.1713(15) yes
Re1 N2 . 2.1743(15) yes
Re1 Sn1 . 2.7717(2) yes
Sn1 C16 . 2.1712(19) yes
Sn1 C22 . 2.1706(19) yes
Sn1 C28 . 2.1661(18) yes
O1 C1 . 1.158(2) no
O2 C2 . 1.155(2) no
O3 C3 . 1.150(2) no
N1 C4 . 1.351(2) no
N1 C8 . 1.363(2) no
N2 C13 . 1.349(2) no
N2 C9 . 1.360(2) no
C4 C5 . 1.375(3) no
C4 H4 . 0.95 no
C5 C6 . 1.393(3) no
C5 H5 . 0.95 no
C6 C7 . 1.387(3) no
C6 C14 . 1.508(3) no
C7 C8 . 1.390(3) no
C7 H7 . 0.95 no
C8 C9 . 1.469(2) no
C9 C10 . 1.388(3) no
C10 C11 . 1.388(3) no
C10 H10 . 0.95 no
C11 C12 . 1.389(3) no
C11 C15 . 1.506(3) no
C12 C13 . 1.376(3) no
C12 H12 . 0.95 no
C13 H13 . 0.95 no
C14 H14A . 0.98 no
C14 H14B . 0.98 no
C14 H14C . 0.98 no
C15 H15A . 0.98 no
C15 H15B . 0.98 no
C15 H15C . 0.98 no
C16 C21 . 1.393(3) no
C16 C17 . 1.401(3) no
C17 C18 . 1.388(3) no
C17 H17 . 0.95 no
C18 C19 . 1.383(3) no
C18 H18 . 0.95 no
C19 C20 . 1.388(3) no
C19 H19 . 0.95 no
C20 C21 . 1.395(3) no
C20 H20 . 0.95 no
C21 H21 . 0.95 no
C22 C27 . 1.399(3) no
C22 C23 . 1.403(3) no
C23 C24 . 1.391(3) no
C23 H23 . 0.95 no
C24 C25 . 1.383(3) no
C24 H24 . 0.95 no
C25 C26 . 1.391(3) no
C25 H25 . 0.95 no
C26 C27 . 1.394(3) no
C26 H26 . 0.95 no
C27 H27 . 0.95 no
C28 C29 . 1.400(3) no
C28 C33 . 1.401(3) no
C29 C30 . 1.398(3) no
C29 H29 . 0.95 no
C30 C31 . 1.385(3) no
C30 H30 . 0.95 no
C31 C32 . 1.384(3) no
C31 H31 . 0.95 no
C32 C33 . 1.394(3) no
C32 H32 . 0.95 no
C33 H33 . 0.95 no

loop_
_geom_torsion_atom_site_label_1
_geom_torsion_atom_site_label_2
_geom_torsion_atom_site_label_3
_geom_torsion_atom_site_label_4
_geom_torsion
_geom_torsion_publ_flag
C2 Re1 Sn1 C28 47.64(8) no
C1 Re1 Sn1 C28 -43.16(8) no
N1 Re1 Sn1 C28 144.89(7) no
N2 Re1 Sn1 C28 -141.01(7) no
C2 Re1 Sn1 C22 -68.92(8) no
C1 Re1 Sn1 C22 -159.73(8) no
N1 Re1 Sn1 C22 28.32(7) no
N2 Re1 Sn1 C22 102.42(7) no
C2 Re1 Sn1 C16 169.63(8) no
C1 Re1 Sn1 C16 78.83(8) no
N1 Re1 Sn1 C16 -93.12(7) no
N2 Re1 Sn1 C16 -19.02(7) no
C2 Re1 N1 C4 1.55(15) no
C3 Re1 N1 C4 92.45(15) no
N2 Re1 N1 C4 -176.20(15) no
Sn1 Re1 N1 C4 -84.35(14) no
C2 Re1 N1 C8 174.48(13) no
C3 Re1 N1 C8 -94.62(14) no
N2 Re1 N1 C8 -3.27(13) no
Sn1 Re1 N1 C8 88.58(12) no
C1 Re1 N2 C13 13.20(16) no
C3 Re1 N2 C13 -79.15(16) no
N1 Re1 N2 C13 -176.68(16) no
Sn1 Re1 N2 C13 100.32(15) no
C1 Re1 N2 C9 -171.41(13) no
C3 Re1 N2 C9 96.24(14) no
N1 Re1 N2 C9 -1.29(12) no
Sn1 Re1 N2 C9 -84.29(13) no
C8 N1 C4 C5 -0.7(3) no
Re1 N1 C4 C5 172.22(13) no
N1 C4 C5 C6 -0.4(3) no
C4 C5 C6 C7 1.2(3) no
C4 C5 C6 C14 -177.98(17) no
C5 C6 C7 C8 -1.0(3) no
C14 C6 C7 C8 178.20(17) no
C4 N1 C8 C7 1.0(3) no
Re1 N1 C8 C7 -172.50(13) no
C4 N1 C8 C9 -179.53(15) no
Re1 N1 C8 C9 7.0(2) no
C6 C7 C8 N1 -0.1(3) no
C6 C7 C8 C9 -179.56(17) no
C13 N2 C9 C10 2.4(3) no
Re1 N2 C9 C10 -173.31(14) no
C13 N2 C9 C8 -179.02(16) no
Re1 N2 C9 C8 5.3(2) no
N1 C8 C9 N2 -7.9(2) no
C7 C8 C9 N2 171.55(17) no
N1 C8 C9 C10 170.61(17) no
C7 C8 C9 C10 -9.9(3) no
N2 C9 C10 C11 -1.5(3) no
C8 C9 C10 C11 -179.95(17) no
C9 C10 C11 C12 -0.8(3) no
C9 C10 C11 C15 177.39(19) no
C10 C11 C12 C13 2.2(3) no
C15 C11 C12 C13 -176.0(2) no
C9 N2 C13 C12 -1.0(3) no
Re1 N2 C13 C12 174.40(15) no
C11 C12 C13 N2 -1.3(3) no
C28 Sn1 C16 C21 -158.45(16) no
C22 Sn1 C16 C21 -50.19(17) no
Re1 Sn1 C16 C21 70.65(16) no
C28 Sn1 C16 C17 33.47(16) no
C22 Sn1 C16 C17 141.74(14) no
Re1 Sn1 C16 C17 -97.42(14) no
C21 C16 C17 C18 0.0(3) no
Sn1 C16 C17 C18 168.66(15) no
C16 C17 C18 C19 0.4(3) no
C17 C18 C19 C20 -0.3(3) no
C18 C19 C20 C21 -0.2(3) no
C17 C16 C21 C20 -0.5(3) no
Sn1 C16 C21 C20 -168.84(16) no
C19 C20 C21 C16 0.6(3) no
C28 Sn1 C22 C27 128.60(16) no
C16 Sn1 C22 C27 18.13(17) no
Re1 Sn1 C22 C27 -103.26(15) no
C28 Sn1 C22 C23 -60.41(15) no
C16 Sn1 C22 C23 -170.87(13) no
Re1 Sn1 C22 C23 67.74(14) no
C27 C22 C23 C24 0.3(3) no
Sn1 C22 C23 C24 -171.44(14) no
C22 C23 C24 C25 0.4(3) no
C23 C24 C25 C26 -0.6(3) no
C24 C25 C26 C27 0.2(3) no
C25 C26 C27 C22 0.5(3) no
C23 C22 C27 C26 -0.7(3) no
Sn1 C22 C27 C26 170.36(14) no
C22 Sn1 C28 C29 175.56(15) no
C16 Sn1 C28 C29 -69.69(16) no
Re1 Sn1 C28 C29 54.97(16) no
C22 Sn1 C28 C33 -7.01(16) no
C16 Sn1 C28 C33 107.74(16) no
Re1 Sn1 C28 C33 -127.61(14) no
C33 C28 C29 C30 -1.5(3) no
Sn1 C28 C29 C30 176.00(14) no
C28 C29 C30 C31 1.4(3) no
C29 C30 C31 C32 -0.5(3) no
C30 C31 C32 C33 -0.2(3) no
C31 C32 C33 C28 0.1(3) no
C29 C28 C33 C32 0.8(3) no
Sn1 C28 C33 C32 -176.74(14) no
